data_4331916
loop_
_publ_author_name
'Wong, Wai-Kwok'
'Yang, Xiaoping'
'Jones, Richard A.'
'Rivers, Joseph H.'
'Lynch, Vince'
'Lo, Wing-Kit'
'Xiao, Dang'
'Oye, Michael M.'
'Holmes, Archie L.'

_publ_section_title
;
 Multinuclear Luminescent Schiff-Base Zn&#x2212;Nd Sandwich Complexes
;
_journal_issue 11
_journal_name_full 'Inorganic Chemistry'
_journal_page_first 4340
_journal_page_last 4345
_journal_paper_doi 10.1021/ic051866e
_journal_volume 45
_journal_year 2006
_chemical_formula_sum 'C46 H60 Cl3 N4 Nd O18 Zn2'
_chemical_formula_weight 1338.35
_chemical_name_systematic
; 
 ? 
;
_space_group_IT_number 19
_symmetry_cell_setting orthorhombic
_symmetry_space_group_name_Hall 'P 2ac 2ab'
_symmetry_space_group_name_H-M 'P 21 21 21'
_atom_sites_solution_hydrogens geom
_atom_sites_solution_primary direct
_atom_sites_solution_secondary difmap
_audit_creation_method SHELXL-97
_cell_angle_alpha 90.00
_cell_angle_beta 90.00
_cell_angle_gamma 90.00
_cell_formula_units_Z 4
_cell_length_a 13.271(3)
_cell_length_b 13.470(3)
_cell_length_c 31.170(6)
_cell_measurement_reflns_used CCD
_cell_measurement_temperature 153(1)
_cell_volume 5572(2)
_computing_structure_refinement 'SHELXL-97 (Sheldrick, 1997)'
_computing_structure_solution 'SHELXS-97 (Sheldrick, 1990)'
_diffrn_ambient_temperature 153(1)
_diffrn_measured_fraction_theta_full 0.950
_diffrn_measured_fraction_theta_max 0.950
_diffrn_measurement_device_type CCD
_diffrn_radiation_monochromator graphite
_diffrn_radiation_source 'fine-focus sealed tube'
_diffrn_radiation_type MoK\a
_diffrn_radiation_wavelength 0.71073
_diffrn_reflns_av_R_equivalents 0.0000
_diffrn_reflns_av_sigmaI/netI 0.0763
_diffrn_reflns_limit_h_max 15
_diffrn_reflns_limit_h_min -15
_diffrn_reflns_limit_k_max 15
_diffrn_reflns_limit_k_min -15
_diffrn_reflns_limit_l_max 37
_diffrn_reflns_limit_l_min -36
_diffrn_reflns_number 8403
_diffrn_reflns_theta_full 25.00
_diffrn_reflns_theta_max 25.00
_diffrn_reflns_theta_min 2.91
_exptl_absorpt_coefficient_mu 1.988
_exptl_absorpt_correction_T_max 0.7983
_exptl_absorpt_correction_T_min 0.6122
_exptl_absorpt_correction_type gaussian
_exptl_crystal_colour Yellow
_exptl_crystal_density_diffrn 1.612
_exptl_crystal_density_method 'not measured'
_exptl_crystal_description Block
_exptl_crystal_F_000 2748
_exptl_crystal_size_max 0.22
_exptl_crystal_size_mid 0.18
_exptl_crystal_size_min 0.12
_refine_diff_density_max 1.607
_refine_diff_density_min -0.783
_refine_diff_density_rms 0.186
_refine_ls_abs_structure_details 'Flack H D (1983), Acta Cryst. A39, 876-881'
_refine_ls_abs_structure_Flack 1.03(3)
_refine_ls_extinction_coef 0.00537(14)
_refine_ls_extinction_expression Fc^*^=kFc[1+0.001xFc^2^\l^3^/sin(2\q)]^-1/4^
_refine_ls_extinction_method SHELXL
_refine_ls_goodness_of_fit_ref 1.062
_refine_ls_matrix_type full
_refine_ls_number_parameters 646
_refine_ls_number_reflns 8403
_refine_ls_number_restraints 7
_refine_ls_restrained_S_all 1.079
_refine_ls_R_factor_all 0.0936
_refine_ls_R_factor_gt 0.0729
_refine_ls_shift/su_max 0.082
_refine_ls_shift/su_mean 0.005
_refine_ls_structure_factor_coef Fsqd
_refine_ls_weighting_details 'calc w=1/[\s^2^(Fo^2^)+(0.0835P)^2^+55.1482P] where P=(Fo^2^+2Fc^2^)/3'
_refine_ls_weighting_scheme calc
_refine_ls_wR_factor_gt 0.1762
_refine_ls_wR_factor_ref 0.1874
_reflns_number_gt 6977
_reflns_number_total 8403
_reflns_threshold_expression >2sigma(I)
_cod_data_source_file ic051866esup2.cif
_cod_data_source_block Complex-2
_cod_depositor_comments
;
The following automatic conversions were performed:

'_symmetry_cell_setting' value 'Orthorhombic' changed to
'orthorhombic' according to
/home/saulius/struct/CIF-dictionaries/cif_core.dic dictionary named
'cif_core.dic' version 2.4.2 from
2011-04-26.

'_exptl_absorpt_correction_type' value 'Gaussian'
changed to 'gaussian' according to
/home/saulius/struct/CIF-dictionaries/cif_core.dic dictionary named
'cif_core.dic' version 2.4.2 from 2011-04-26.

Automatic conversion script
Id: cif_fix_values 1891 2012-01-12 08:04:46Z andrius 
;
_cod_original_cell_volume 5571.8(19)
_cod_original_sg_symbol_H-M P212121
_cod_database_code 4331916

loop_
_symmetry_equiv_pos_as_xyz
'x, y, z'
'-x+1/2, -y, z+1/2'
'-x, y+1/2, -z+1/2'
'x+1/2, -y+1/2, -z'

loop_
_atom_site_label
_atom_site_type_symbol
_atom_site_fract_x
_atom_site_fract_y
_atom_site_fract_z
_atom_site_U_iso_or_equiv
_atom_site_adp_type
_atom_site_occupancy
_atom_site_symmetry_multiplicity
_atom_site_calc_flag
_atom_site_refinement_flags
Nd1 Nd 0.72766(3) 0.93213(2) 0.124064(9) 0.02630(7) Uani 1 1 d .
Zn1 Zn 0.72216(7) 1.14966(6) 0.18163(2) 0.0359(2) Uani 1 1 d .
Zn2 Zn 0.77857(6) 0.81455(6) 0.22220(2) 0.0349(2) Uani 1 1 d .
Cl1 Cl 0.75805(14) 1.30767(14) 0.16622(7) 0.0550(6) Uani 1 1 d .
Cl2 Cl 0.73271(15) 0.65480(13) 0.21168(5) 0.0444(5) Uani 1 1 d .
Cl3 Cl 0.5563(2) 0.6771(2) 0.04899(8) 0.0830(9) Uani 1 1 d .
O1 O 0.5968(4) 1.1209(4) 0.05128(17) 0.0531(17) Uani 1 1 d .
O2 O 0.6430(4) 1.0837(3) 0.13144(13) 0.0367(13) Uani 1 1 d .
O3 O 0.8309(3) 1.0619(4) 0.15454(13) 0.0372(13) Uani 1 1 d .
O4 O 0.9772(4) 1.0734(4) 0.09771(16) 0.0499(15) Uani 1 1 d .
O1' O 0.5245(3) 0.9017(4) 0.13739(15) 0.0408(14) Uani 1 1 d .
O2' O 0.6704(3) 0.8986(3) 0.19309(13) 0.0348(13) Uani 1 1 d .
O3' O 0.8471(4) 0.8574(4) 0.16867(14) 0.0408(14) Uani 1 1 d .
O4' O 0.8894(4) 0.8607(4) 0.08924(16) 0.0447(15) Uani 1 1 d .
N1 N 0.5911(5) 1.1392(4) 0.2185(2) 0.0446(18) Uani 1 1 d .
N2 N 0.7809(4) 1.1065(4) 0.24059(16) 0.0360(15) Uani 1 1 d .
N1' N 0.7260(5) 0.8666(4) 0.27959(15) 0.0352(14) Uani 1 1 d .
N2' N 0.9133(4) 0.8289(4) 0.25383(17) 0.0362(16) Uani 1 1 d .
C1 C 0.5692(8) 1.1454(9) 0.0101(3) 0.084(4) Uani 1 1 d .
H1A H 0.6246 1.1332 -0.0090 0.125 Uiso 1 1 calc R
H1B H 0.5513 1.2144 0.0089 0.125 Uiso 1 1 calc R
H1C H 0.5125 1.1058 0.0015 0.125 Uiso 1 1 calc R
C2 C 0.5167(6) 1.1369(6) 0.0813(3) 0.051(2) Uani 1 1 d .
C3 C 0.4218(6) 1.1614(6) 0.0710(3) 0.055(2) Uani 1 1 d .
H3A H 0.4023 1.1676 0.0424 0.066 Uiso 1 1 calc R
C4 C 0.3518(6) 1.1774(6) 0.1048(3) 0.052(2) Uani 1 1 d .
H4A H 0.2858 1.1940 0.0977 0.062 Uiso 1 1 calc R
C5 C 0.3765(5) 1.1698(6) 0.1459(2) 0.044(2) Uani 1 1 d .
H5A H 0.3297 1.1837 0.1673 0.053 Uiso 1 1 calc R
C6 C 0.4788(6) 1.1389(5) 0.1569(2) 0.044(2) Uani 1 1 d .
C7 C 0.5503(5) 1.1195(5) 0.1250(2) 0.0375(19) Uani 1 1 d .
C8 C 0.4996(5) 1.1347(5) 0.2028(2) 0.037(2) Uani 1 1 d .
H8A H 0.4457 1.1285 0.2217 0.045 Uiso 1 1 calc R
C9 C 0.6085(5) 1.1324(5) 0.2629(2) 0.0352(19) Uani 1 1 d .
C10 C 0.5358(6) 1.1466(5) 0.2947(2) 0.041(2) Uani 1 1 d .
H10B H 0.4696 1.1617 0.2873 0.049 Uiso 1 1 calc R
C11 C 0.5634(6) 1.1379(7) 0.3373(3) 0.060(3) Uani 1 1 d .
H11A H 0.5133 1.1443 0.3580 0.072 Uiso 1 1 calc R
C12 C 0.6574(6) 1.1208(6) 0.3505(2) 0.049(2) Uani 1 1 d .
H12B H 0.6730 1.1179 0.3796 0.058 Uiso 1 1 calc R
C13 C 0.7354(6) 1.1066(5) 0.3177(2) 0.0409(19) Uani 1 1 d .
H13A H 0.8011 1.0925 0.3261 0.049 Uiso 1 1 calc R
C14 C 0.7129(5) 1.1139(5) 0.27513(19) 0.0353(18) Uani 1 1 d .
C15 C 0.8721(6) 1.0830(5) 0.2469(2) 0.039(2) Uani 1 1 d .
H15B H 0.8925 1.0705 0.2750 0.047 Uiso 1 1 calc R
C16 C 0.9480(5) 1.0744(5) 0.2127(2) 0.0336(18) Uani 1 1 d .
C17 C 1.0498(5) 1.0740(6) 0.2267(2) 0.0376(19) Uani 1 1 d .
H17A H 1.0640 1.0747 0.2560 0.045 Uiso 1 1 calc R
C18 C 1.1292(6) 1.0725(6) 0.1971(2) 0.048(2) Uani 1 1 d .
H18B H 1.1959 1.0732 0.2062 0.057 Uiso 1 1 calc R
C19 C 1.1048(5) 1.0698(6) 0.1536(2) 0.045(2) Uani 1 1 d .
H19A H 1.1559 1.0645 0.1333 0.054 Uiso 1 1 calc R
C20 C 1.0059(5) 1.0751(6) 0.1402(2) 0.042(2) Uani 1 1 d .
C21 C 0.9264(5) 1.0734(5) 0.1696(2) 0.0378(19) Uani 1 1 d .
C22 C 1.0570(6) 1.0880(7) 0.0663(3) 0.061(3) Uani 1 1 d .
H22A H 1.0289 1.0851 0.0379 0.092 Uiso 1 1 calc R
H22B H 1.1067 1.0368 0.0695 0.092 Uiso 1 1 calc R
H22C H 1.0878 1.1516 0.0707 0.092 Uiso 1 1 calc R
C1' C 0.4401(5) 0.9024(6) 0.1069(2) 0.042(2) Uani 1 1 d .
H1'A H 0.3784 0.8886 0.1218 0.063 Uiso 1 1 calc R
H1'B H 0.4510 0.8526 0.0853 0.063 Uiso 1 1 calc R
H1'C H 0.4356 0.9664 0.0935 0.063 Uiso 1 1 calc R
C2' C 0.4932(5) 0.8990(5) 0.1799(2) 0.0306(18) Uani 1 1 d .
C3' C 0.3966(6) 0.9021(6) 0.1935(2) 0.045(2) Uani 1 1 d .
H3'A H 0.3437 0.9046 0.1740 0.054 Uiso 1 1 calc R
C4' C 0.3779(5) 0.9015(5) 0.2382(2) 0.043(2) Uani 1 1 d .
H4'A H 0.3117 0.9054 0.2479 0.052 Uiso 1 1 calc R
C5' C 0.4528(5) 0.8955(5) 0.2671(2) 0.0347(19) Uani 1 1 d .
H5'A H 0.4372 0.8949 0.2962 0.042 Uiso 1 1 calc R
C6' C 0.5534(5) 0.8901(5) 0.2545(2) 0.0349(19) Uani 1 1 d .
C7' C 0.5752(5) 0.8955(5) 0.2086(2) 0.0341(19) Uani 1 1 d .
C8' C 0.6308(5) 0.8860(5) 0.2864(2) 0.037(2) Uani 1 1 d .
H8'A H 0.6116 0.8983 0.3146 0.045 Uiso 1 1 calc R
C9' C 0.7976(5) 0.8598(5) 0.3124(2) 0.0350(19) Uani 1 1 d .
C10' C 0.7735(7) 0.8721(5) 0.3561(2) 0.043(2) Uani 1 1 d .
H10A H 0.7080 0.8846 0.3652 0.052 Uiso 1 1 calc R
C11' C 0.8568(7) 0.8642(6) 0.3862(2) 0.056(3) Uani 1 1 d .
H11B H 0.8450 0.8748 0.4152 0.067 Uiso 1 1 calc R
C12' C 0.9531(6) 0.8412(6) 0.3725(3) 0.050(2) Uani 1 1 d .
H12A H 1.0047 0.8346 0.3925 0.060 Uiso 1 1 calc R
C13' C 0.9727(6) 0.8285(7) 0.3306(2) 0.052(2) Uani 1 1 d .
H13B H 1.0379 0.8122 0.3222 0.062 Uiso 1 1 calc R
C14' C 0.8993(5) 0.8386(6) 0.2994(2) 0.038(2) Uani 1 1 d .
C15' C 1.0007(6) 0.8267(6) 0.2368(2) 0.040(2) Uani 1 1 d .
H15A H 1.0562 0.8268 0.2551 0.048 Uiso 1 1 calc R
C16' C 1.0195(5) 0.8240(5) 0.1906(2) 0.038(2) Uani 1 1 d .
C17' C 1.1177(6) 0.8093(6) 0.1775(3) 0.051(2) Uani 1 1 d .
H17B H 1.1671 0.7988 0.1982 0.061 Uiso 1 1 calc R
C18' C 1.1451(6) 0.8097(6) 0.1346(2) 0.045(2) Uani 1 1 d .
H18A H 1.2115 0.7992 0.1261 0.054 Uiso 1 1 calc R
C19' C 1.0685(6) 0.8265(6) 0.1044(2) 0.041(2) Uani 1 1 d .
H19B H 1.0843 0.8268 0.0753 0.049 Uiso 1 1 calc R
C20' C 0.9740(5) 0.8420(6) 0.1166(2) 0.040(2) Uani 1 1 d .
C21' C 0.9457(5) 0.8396(5) 0.1608(2) 0.036(2) Uani 1 1 d .
C22' C 0.9156(6) 0.8501(6) 0.0438(2) 0.050(2) Uani 1 1 d .
H22D H 0.9814 0.8211 0.0413 0.075 Uiso 1 1 calc R
H22E H 0.9155 0.9143 0.0304 0.075 Uiso 1 1 calc R
H22F H 0.8671 0.8081 0.0299 0.075 Uiso 1 1 calc R
O1W O 0.6991(4) 0.7514(3) 0.12173(16) 0.0485(15) Uani 1 1 d .
H1WB H 0.7510 0.7224 0.1285 0.073 Uiso 1 1 calc R
H1WA H 0.6800 0.7355 0.0977 0.073 Uiso 1 1 d R
O2W O 0.7880(4) 1.0448(3) 0.06646(15) 0.0437(14) Uani 1 1 d .
H2WB H 0.7454 1.0480 0.0474 0.066 Uiso 1 1 calc R
H2WA H 0.8465 1.0612 0.0710 0.066 Uiso 1 1 d R
O3W O 0.6549(4) 0.8853(4) 0.05699(15) 0.0456(15) Uani 1 1 d .
H3WB H 0.6223 0.8341 0.0601 0.068 Uiso 1 1 calc R
H3WA H 0.6858 0.9124 0.0374 0.068 Uiso 1 1 d R
C1W' C 1.0479(6) 1.0826(7) -0.10025(11) 0.034(3) Uiso 0.50 1 d PD
C1W C 1.0066(6) 1.0457(5) -0.06845(15) 0.31(3) Uiso 0.50 1 d PD
H4WB H 0.9768 1.0851 -0.0908 0.368 Uiso 1 1 d R
H4WC H 1.0316 1.0885 -0.0462 0.368 Uiso 1 1 d R
H4WD H 0.9568 1.0017 -0.0567 0.368 Uiso 1 1 d R
O4W' O 1.0190(7) 1.0555(7) -0.05525(13) 0.055(3) Uiso 0.50 1 d PD
O4W O 1.0466(9) 1.1008(7) -0.1067(2) 0.30(2) Uiso 0.50 1 d PD
H4WA H 1.0810 1.0785 -0.0870 0.446 Uiso 1 1 d R
C2W C 1.3018(14) 1.1238(3) -0.0348(3) 0.57(4) Uiso 1 1 d D
H5WC H 1.3399 1.0780 -0.0520 0.683 Uiso 1 1 calc R
H5WB H 1.2315 1.1075 -0.0366 0.683 Uiso 1 1 calc R
H5WD H 1.3236 1.1195 -0.0055 0.683 Uiso 1 1 calc R
O5W O 1.3181(12) 1.2276(3) -0.0511(4) 0.260(8) Uiso 1 1 d D
H5WA H 1.3370 1.2255 -0.0761 0.390 Uiso 1 1 calc .
O6W O 0.6957(6) 0.9320(5) -0.0283(2) 0.102(3) Uani 1 1 d D
H6WA H 0.7168 0.8772 -0.0182 0.154 Uiso 1 1 d RD
H6WB H 0.6352 0.9216 -0.0384 0.154 Uiso 1 1 d RD
O7W O 0.4187(19) 0.924(2) -0.1014(8) 0.398(15) Uiso 1 1 d .
H7WB H 0.4142 0.8555 -0.1092 0.597 Uiso 1 1 d R
H7WA H 0.4763 0.9535 -0.1151 0.597 Uiso 1 1 d R
O8W O 1.2705(12) 0.8994(10) 0.0083(4) 0.219(6) Uiso 1 1 d .
H8WB H 1.3339 0.9175 0.0080 0.329 Uiso 1 1 d R
H8WA H 1.2129 0.8980 0.0130 0.329 Uiso 1 1 d R
O9W O 0.8145(7) 0.7661(8) -0.0489(2) 0.133(4) Uani 1 1 d .
H9WA H 0.7712 0.7331 -0.0627 0.199 Uiso 1 1 d R
H9WB H 0.8532 0.8051 -0.0352 0.199 Uiso 1 1 d R
O10W O 0.8219(7) 1.0955(7) -0.0314(3) 0.116(3) Uani 1 1 d D
H11W H 0.8839 1.0639 -0.0291 0.173 Uiso 1 1 d RD
H10W H 0.7590 1.1108 -0.0294 0.173 Uiso 1 1 d RD

loop_
_atom_site_aniso_label
_atom_site_aniso_U_11
_atom_site_aniso_U_22
_atom_site_aniso_U_33
_atom_site_aniso_U_23
_atom_site_aniso_U_13
_atom_site_aniso_U_12
Nd1 0.02409(13) 0.03091(15) 0.02390(11) -0.00021(14) -0.00095(15) 0.00145(17)
Zn1 0.0291(4) 0.0406(4) 0.0381(3) -0.0034(3) 0.0018(4) 0.0013(4)
Zn2 0.0285(3) 0.0408(4) 0.0353(3) 0.0004(3) -0.0029(4) -0.0001(4)
Cl1 0.0440(11) 0.0418(10) 0.0794(12) 0.0056(9) 0.0101(9) -0.0039(9)
Cl2 0.0419(9) 0.0421(9) 0.0492(9) 0.0050(7) -0.0090(8) -0.0039(9)
Cl3 0.1007(18) 0.0934(19) 0.0549(12) -0.0027(13) -0.0187(12) -0.0219(16)
O1 0.056(3) 0.056(3) 0.047(3) 0.007(3) 0.008(3) 0.016(3)
O2 0.055(3) 0.023(2) 0.032(2) 0.001(2) -0.006(2) -0.001(2)
O3 0.027(2) 0.041(3) 0.043(2) -0.010(2) 0.0074(18) 0.006(2)
O4 0.038(3) 0.058(3) 0.054(3) 0.002(3) 0.002(2) 0.003(3)
O1' 0.027(2) 0.045(3) 0.050(3) -0.008(2) -0.006(2) -0.009(2)
O2' 0.025(2) 0.043(3) 0.037(2) 0.001(2) 0.0049(19) 0.004(2)
O3' 0.037(3) 0.050(3) 0.036(2) 0.010(2) 0.009(2) 0.006(2)
O4' 0.045(3) 0.049(3) 0.040(2) 0.000(2) 0.001(2) 0.009(3)
N1 0.052(4) 0.028(3) 0.054(3) 0.001(3) 0.014(3) -0.005(3)
N2 0.026(3) 0.042(3) 0.040(3) 0.009(2) 0.002(3) -0.003(3)
N1' 0.034(3) 0.037(3) 0.035(2) -0.001(2) -0.016(3) 0.001(3)
N2' 0.034(3) 0.038(3) 0.037(3) -0.004(3) -0.006(2) -0.004(3)
C1 0.085(6) 0.116(8) 0.050(5) 0.001(5) 0.012(5) 0.042(6)
C2 0.043(4) 0.052(5) 0.057(4) -0.008(4) 0.008(4) -0.009(4)
C3 0.047(4) 0.059(5) 0.058(4) 0.004(4) -0.016(4) 0.033(4)
C4 0.036(4) 0.061(5) 0.058(4) 0.001(4) -0.008(3) -0.001(4)
C5 0.030(4) 0.055(5) 0.048(4) -0.003(4) 0.003(3) 0.007(4)
C6 0.045(4) 0.032(4) 0.054(4) -0.009(4) -0.014(3) -0.005(3)
C7 0.032(3) 0.050(4) 0.031(3) -0.005(3) -0.001(3) -0.006(3)
C8 0.028(3) 0.028(4) 0.056(4) 0.001(3) 0.008(3) -0.002(3)
C9 0.038(4) 0.034(4) 0.033(3) -0.009(3) 0.016(3) -0.012(3)
C10 0.041(4) 0.032(4) 0.049(4) -0.012(3) 0.007(3) -0.005(3)
C11 0.041(4) 0.078(6) 0.062(5) -0.026(4) 0.011(4) -0.008(4)
C12 0.059(5) 0.051(5) 0.037(4) -0.001(4) 0.004(3) 0.004(4)
C13 0.042(4) 0.040(4) 0.040(3) 0.002(3) -0.003(3) -0.008(4)
C14 0.036(4) 0.037(4) 0.033(3) -0.008(3) 0.003(3) -0.004(3)
C15 0.055(4) 0.021(4) 0.042(3) -0.002(3) -0.009(3) 0.003(3)
C16 0.032(3) 0.024(3) 0.045(3) -0.009(3) 0.001(3) 0.000(3)
C17 0.030(3) 0.031(4) 0.052(4) 0.003(4) -0.006(3) -0.008(3)
C18 0.047(4) 0.038(4) 0.059(4) -0.003(4) -0.006(3) -0.012(4)
C19 0.044(4) 0.034(4) 0.056(4) -0.018(4) 0.004(3) 0.010(4)
C20 0.041(4) 0.049(4) 0.036(3) 0.005(4) -0.005(3) -0.019(4)
C21 0.038(3) 0.019(3) 0.056(4) 0.007(3) -0.004(3) 0.012(3)
C22 0.056(5) 0.066(6) 0.063(5) 0.012(5) 0.013(4) 0.009(5)
C1' 0.037(4) 0.058(5) 0.032(3) 0.006(3) -0.015(3) -0.007(4)
C2' 0.038(4) 0.023(4) 0.031(3) -0.009(3) 0.005(3) -0.007(3)
C3' 0.052(4) 0.040(5) 0.043(4) 0.002(3) -0.019(3) -0.014(4)
C4' 0.033(4) 0.041(5) 0.055(4) -0.003(3) 0.013(3) -0.012(3)
C5' 0.038(4) 0.032(4) 0.033(3) 0.002(3) 0.009(3) -0.007(3)
C6' 0.033(4) 0.030(4) 0.042(4) -0.007(3) 0.006(3) -0.002(3)
C7' 0.028(3) 0.025(4) 0.049(4) 0.003(3) 0.005(3) 0.005(3)
C8' 0.040(4) 0.041(4) 0.030(3) 0.001(3) 0.008(3) -0.004(3)
C9' 0.039(4) 0.017(3) 0.049(4) 0.001(3) -0.015(3) -0.006(3)
C10' 0.040(4) 0.042(4) 0.048(4) 0.005(3) 0.001(4) -0.011(4)
C11' 0.069(5) 0.058(5) 0.040(4) 0.010(4) -0.017(4) -0.025(4)
C12' 0.045(4) 0.059(5) 0.046(4) -0.007(4) -0.010(4) -0.008(4)
C13' 0.039(4) 0.072(6) 0.044(4) 0.005(4) -0.006(3) 0.012(4)
C14' 0.034(4) 0.037(4) 0.041(4) 0.011(3) -0.009(3) -0.008(3)
C15' 0.038(4) 0.034(4) 0.047(4) -0.003(3) -0.009(3) 0.005(3)
C16' 0.033(4) 0.027(4) 0.055(4) 0.010(3) -0.003(3) 0.001(3)
C17' 0.033(4) 0.037(4) 0.082(5) 0.012(4) -0.013(4) 0.001(4)
C18' 0.034(4) 0.047(5) 0.054(4) -0.003(4) 0.001(3) 0.003(4)
C19' 0.039(4) 0.039(4) 0.045(4) -0.004(3) 0.015(3) -0.007(3)
C20' 0.020(3) 0.053(4) 0.045(4) 0.005(4) -0.008(3) 0.006(3)
C21' 0.037(4) 0.023(4) 0.048(4) 0.008(3) 0.002(3) 0.003(3)
C22' 0.059(5) 0.056(5) 0.035(4) -0.010(4) -0.005(3) 0.001(4)
O1W 0.054(3) 0.040(3) 0.052(3) -0.002(2) -0.013(3) 0.001(2)
O2W 0.033(3) 0.042(3) 0.056(3) -0.008(2) -0.001(2) 0.007(2)
O3W 0.048(3) 0.051(3) 0.038(3) -0.005(2) 0.008(2) -0.005(3)
O6W 0.154(6) 0.069(4) 0.084(4) 0.042(3) 0.050(4) 0.047(5)
O9W 0.126(7) 0.199(9) 0.073(4) -0.037(5) -0.020(5) 0.032(7)
O10W 0.098(6) 0.131(7) 0.119(6) 0.022(5) 0.003(5) 0.026(5)

loop_
_atom_type_symbol
_atom_type_description
_atom_type_scat_dispersion_real
_atom_type_scat_dispersion_imag
_atom_type_scat_source
C C 0.0033 0.0016 'International Tables Vol C Tables 4.2.6.8 and 6.1.1.4'
H H 0.0000 0.0000 'International Tables Vol C Tables 4.2.6.8 and 6.1.1.4'
N N 0.0061 0.0033 'International Tables Vol C Tables 4.2.6.8 and 6.1.1.4'
O O 0.0106 0.0060 'International Tables Vol C Tables 4.2.6.8 and 6.1.1.4'
Cl Cl 0.1484 0.1585 'International Tables Vol C Tables 4.2.6.8 and 6.1.1.4'
Nd Nd -0.1943 3.0179 'International Tables Vol C Tables 4.2.6.8 and 6.1.1.4'
Zn Zn 0.2839 1.4301 'International Tables Vol C Tables 4.2.6.8 and 6.1.1.4'

loop_
_geom_angle_atom_site_label_1
_geom_angle_atom_site_label_2
_geom_angle_atom_site_label_3
_geom_angle
O2' Nd1 O3' 65.62(15)
O2' Nd1 O2 85.51(15)
O3' Nd1 O2 129.99(16)
O2' Nd1 O3W 128.79(16)
O3' Nd1 O3W 132.98(17)
O2 Nd1 O3W 97.02(16)
O2' Nd1 O3 87.82(15)
O3' Nd1 O3 72.11(17)
O2 Nd1 O3 66.60(15)
O3W Nd1 O3 139.91(16)
O2' Nd1 O1W 77.59(16)
O3' Nd1 O1W 72.34(17)
O2 Nd1 O1W 142.17(16)
O3W Nd1 O1W 69.57(17)
O3 Nd1 O1W 144.45(16)
O2' Nd1 O2W 153.22(15)
O3' Nd1 O2W 118.35(16)
O2 Nd1 O2W 72.13(15)
O3W Nd1 O2W 70.05(16)
O3 Nd1 O2W 70.09(15)
O1W Nd1 O2W 129.18(16)
O2' Nd1 O4' 125.87(16)
O3' Nd1 O4' 61.79(16)
O2 Nd1 O4' 139.72(16)
O3W Nd1 O4' 82.53(16)
O3 Nd1 O4' 87.93(15)
O1W Nd1 O4' 75.41(17)
O2W Nd1 O4' 69.94(16)
O2' Nd1 O1' 60.83(14)
O3' Nd1 O1' 120.63(15)
O2 Nd1 O1' 69.22(15)
O3W Nd1 O1' 72.38(15)
O3 Nd1 O1' 127.05(14)
O1W Nd1 O1' 72.99(15)
O2W Nd1 O1' 120.98(15)
O4' Nd1 O1' 144.85(15)
O2' Nd1 Zn1 71.08(12)
O3' Nd1 Zn1 94.06(12)
O2 Nd1 Zn1 36.42(11)
O3W Nd1 Zn1 132.36(13)
O3 Nd1 Zn1 35.88(10)
O1W Nd1 Zn1 148.68(12)
O2W Nd1 Zn1 82.15(10)
O4' Nd1 Zn1 123.59(12)
O1' Nd1 Zn1 91.55(10)
O2' Nd1 Zn2 33.81(11)
O3' Nd1 Zn2 32.48(11)
O2 Nd1 Zn2 113.59(10)
O3W Nd1 Zn2 136.19(13)
O3 Nd1 Zn2 82.79(11)
O1W Nd1 Zn2 67.03(12)
O2W Nd1 Zn2 147.53(11)
O4' Nd1 Zn2 92.18(11)
O1' Nd1 Zn2 89.42(10)
Zn1 Nd1 Zn2 86.20(2)
O3 Zn1 N2 86.5(2)
O3 Zn1 O2 78.43(18)
N2 Zn1 O2 137.2(2)
O3 Zn1 N1 140.8(2)
N2 Zn1 N1 78.9(2)
O2 Zn1 N1 88.0(2)
O3 Zn1 Cl1 108.15(15)
N2 Zn1 Cl1 112.13(16)
O2 Zn1 Cl1 110.66(13)
N1 Zn1 Cl1 111.09(18)
O3 Zn1 Nd1 43.73(13)
N2 Zn1 Nd1 102.41(15)
O2 Zn1 Nd1 41.84(12)
N1 Zn1 Nd1 104.34(17)
Cl1 Zn1 Nd1 134.09(6)
O3' Zn2 O2' 77.70(18)
O3' Zn2 N1' 142.3(2)
O2' Zn2 N1' 87.7(2)
O3' Zn2 N2' 88.7(2)
O2' Zn2 N2' 140.8(2)
N1' Zn2 N2' 81.0(2)
O3' Zn2 Cl2 106.16(15)
O2' Zn2 Cl2 105.91(14)
N1' Zn2 Cl2 111.21(16)
N2' Zn2 Cl2 113.23(18)
O3' Zn2 Nd1 39.17(14)
O2' Zn2 Nd1 39.37(12)
N1' Zn2 Nd1 122.84(15)
N2' Zn2 Nd1 122.96(16)
Cl2 Zn2 Nd1 104.56(5)
C1 O1 C2 112.2(7)
C7 O2 Zn1 115.1(4)
C7 O2 Nd1 137.9(4)
Zn1 O2 Nd1 101.74(18)
C21 O3 Zn1 116.6(4)
C21 O3 Nd1 138.3(4)
Zn1 O3 Nd1 100.40(17)
C20 O4 C22 116.4(6)
C2' O1' C1' 112.9(5)
C2' O1' Nd1 116.1(4)
C1' O1' Nd1 130.3(4)
C7' O2' Zn2 118.7(4)
C7' O2' Nd1 129.9(4)
Zn2 O2' Nd1 106.82(18)
C21' O3' Zn2 122.9(4)
C21' O3' Nd1 128.7(4)
Zn2 O3' Nd1 108.3(2)
C20' O4' C22' 111.9(5)
C20' O4' Nd1 117.7(4)
C22' O4' Nd1 129.6(4)
C8 N1 C9 121.1(6)
C8 N1 Zn1 124.6(5)
C9 N1 Zn1 114.2(5)
C15 N2 C14 120.7(6)
C15 N2 Zn1 124.4(5)
C14 N2 Zn1 114.6(4)
C8' N1' C9' 123.4(5)
C8' N1' Zn2 122.7(4)
C9' N1' Zn2 112.7(4)
C15' N2' C14' 122.0(6)
C15' N2' Zn2 126.2(5)
C14' N2' Zn2 111.8(4)
C3 C2 O1 125.1(7)
C3 C2 C7 123.7(7)
O1 C2 C7 111.1(6)
C2 C3 C4 118.2(7)
C5 C4 C3 122.9(7)
C4 C5 C6 118.6(7)
C7 C6 C8 124.2(7)
C7 C6 C5 121.1(7)
C8 C6 C5 114.7(6)
O2 C7 C6 125.7(6)
O2 C7 C2 118.9(6)
C6 C7 C2 115.3(6)
N1 C8 C6 122.8(7)
C10 C9 N1 125.2(6)
C10 C9 C14 119.7(6)
N1 C9 C14 115.1(6)
C11 C10 C9 119.1(7)
C12 C11 C10 124.1(8)
C11 C12 C13 117.8(7)
C14 C13 C12 121.0(7)
C13 C14 N2 126.8(7)
C13 C14 C9 118.3(6)
N2 C14 C9 114.9(5)
N2 C15 C16 124.1(6)
C21 C16 C17 120.0(6)
C21 C16 C15 124.5(6)
C17 C16 C15 115.4(6)
C18 C17 C16 120.9(6)
C19 C18 C17 117.9(7)
C20 C19 C18 120.8(7)
C19 C20 O4 123.5(6)
C19 C20 C21 121.4(6)
O4 C20 C21 114.9(6)
O3 C21 C16 122.2(6)
O3 C21 C20 118.6(6)
C16 C21 C20 118.9(6)
C3' C2' O1' 125.7(6)
C3' C2' C7' 122.2(6)
O1' C2' C7' 112.1(6)
C2' C3' C4' 118.5(7)
C5' C4' C3' 122.0(7)
C4' C5' C6' 121.5(6)
C5' C6' C8' 119.5(6)
C5' C6' C7' 117.7(6)
C8' C6' C7' 122.7(6)
O2' C7' C2' 119.5(6)
O2' C7' C6' 122.4(6)
C2' C7' C6' 118.0(6)
N1' C8' C6' 126.0(6)
N1' C9' C10' 123.1(6)
N1' C9' C14' 116.3(6)
C10' C9' C14' 120.6(6)
C9' C10' C11' 116.3(7)
C12' C11' C10' 121.4(7)
C13' C12' C11' 120.5(7)
C12' C13' C14' 122.4(7)
C13' C14' N2' 126.5(6)
C13' C14' C9' 118.8(6)
N2' C14' C9' 114.7(6)
N2' C15' C16' 124.4(6)
C21' C16' C17' 119.8(7)
C21' C16' C15' 122.9(7)
C17' C16' C15' 117.2(7)
C18' C17' C16' 122.2(7)
C17' C18' C19' 117.3(7)
C20' C19' C18' 121.1(7)
C19' C20' C21' 121.5(6)
C19' C20' O4' 126.7(6)
C21' C20' O4' 111.8(6)
O3' C21' C16' 126.8(6)
O3' C21' C20' 115.1(6)
C16' C21' C20' 118.1(6)
C1W C1W' O4W' 16.0(5)
C1W' C1W O4W 7.4(6)
C1W' O4W' O4W 6.7(5)
C1W O4W O4W' 13.7(4)

loop_
_geom_bond_atom_site_label_1
_geom_bond_atom_site_label_2
_geom_bond_distance
Nd1 O2' 2.326(4)
Nd1 O3' 2.336(5)
Nd1 O2 2.341(4)
Nd1 O3W 2.388(5)
Nd1 O3 2.415(5)
Nd1 O1W 2.465(5)
Nd1 O2W 2.484(5)
Nd1 O4' 2.590(5)
Nd1 O1' 2.759(5)
Nd1 Zn1 3.4366(10)
Nd1 Zn2 3.5102(9)
Zn1 O3 2.048(4)
Zn1 N2 2.079(5)
Zn1 O2 2.084(4)
Zn1 N1 2.090(6)
Zn1 Cl1 2.233(2)
Zn2 O3' 1.986(5)
Zn2 O2' 2.041(4)
Zn2 N1' 2.044(5)
Zn2 N2' 2.051(6)
Zn2 Cl2 2.260(2)
O1 C1 1.376(10)
O1 C2 1.433(10)
O2 C7 1.336(8)
O3 C21 1.361(8)
O4 C20 1.379(8)
O4 C22 1.455(10)
O1' C2' 1.388(8)
O1' C1' 1.470(8)
O2' C7' 1.353(8)
O3' C21' 1.352(9)
O4' C20' 1.432(8)
O4' C22' 1.466(9)
N1 C8 1.312(9)
N1 C9 1.406(9)
N2 C15 1.267(9)
N2 C14 1.408(8)
N1' C8' 1.308(9)
N1' C9' 1.399(8)
N2' C15' 1.276(9)
N2' C14' 1.437(9)
C2 C3 1.341(11)
C2 C7 1.450(11)
C3 C4 1.421(11)
C4 C5 1.329(11)
C5 C6 1.460(11)
C6 C7 1.401(10)
C6 C8 1.456(11)
C9 C10 1.395(10)
C9 C14 1.459(10)
C10 C11 1.382(11)
C11 C12 1.334(12)
C12 C13 1.468(11)
C13 C14 1.364(9)
C15 C16 1.471(10)
C16 C21 1.373(9)
C16 C17 1.421(9)
C17 C18 1.400(10)
C18 C19 1.396(10)
C19 C20 1.379(10)
C20 C21 1.398(10)
C2' C3' 1.351(10)
C2' C7' 1.410(9)
C3' C4' 1.416(10)
C4' C5' 1.345(10)
C5' C6' 1.393(10)
C6' C8' 1.432(10)
C6' C7' 1.461(10)
C9' C10' 1.408(9)
C9' C14' 1.439(10)
C10' C11' 1.453(11)
C11' C12' 1.382(12)
C12' C13' 1.345(11)
C13' C14' 1.383(10)
C15' C16' 1.462(10)
C16' C21' 1.367(10)
C16' C17' 1.380(10)
C17' C18' 1.387(11)
C18' C19' 1.404(11)
C19' C20' 1.328(10)
C20' C21' 1.430(10)
C1W' C1W 1.236(8)
C1W' O4W' 1.499(4)
C1W O4W 1.500(5)
O4W' O4W 1.753(7)
C2W O5W 1.503(5)
